data_2233426
loop_
_publ_author_name
'Wang, Zhiming'
'Yu, Bin'
'Zhang, Xiuqin'
'Cui, Yuan'
'Sun, Xiaoqiang'

_publ_section_title
;
 3-Fluoro-12<i>H</i>-benzimidazo[2,1-<i>b</i>][1,3]benzothiazin-12-one
;
_journal_coeditor_code DS2160
_journal_issue 2
_journal_name_full 'Acta Crystallographica Section E'
_journal_page_first o390
_journal_paper_doi 10.1107/S1600536811054948
_journal_volume 68
_journal_year 2012
_chemical_formula_iupac 'C14 H7 F N2 O S'
_chemical_formula_moiety 'C14 H7 F N2 O S'
_chemical_formula_sum 'C14 H7 F N2 O S'
_chemical_formula_weight 270.28
_chemical_name_systematic
;
3-Fluoro-12<i>H</i>-benzimidazo[2,1-<i>b</i>][1,3]benzothiazin-12-one
;
_space_group_IT_number 14
_symmetry_cell_setting monoclinic
_symmetry_space_group_name_Hall '-P 2ybc'
_symmetry_space_group_name_H-M 'P 1 21/c 1'
_atom_sites_solution_hydrogens geom
_atom_sites_solution_primary direct
_atom_sites_solution_secondary difmap
_audit_creation_method SHELXL-97
_cell_angle_alpha 90.00
_cell_angle_beta 94.375(3)
_cell_angle_gamma 90.00
_cell_formula_units_Z 4
_cell_length_a 9.5027(12)
_cell_length_b 7.0759(9)
_cell_length_c 16.931(2)
_cell_measurement_reflns_used 3848
_cell_measurement_temperature 293(2)
_cell_measurement_theta_max 29.79
_cell_measurement_theta_min 2.41
_cell_volume 1135.1(2)
_computing_cell_refinement 'SAINT (Bruker, 2000)'
_computing_data_collection 'SMART (Bruker, 2000)'
_computing_data_reduction 'SAINT (Bruker, 2000)'
_computing_molecular_graphics 'SHELXTL (Sheldrick, 2008)'
_computing_publication_material 'SHELXTL (Sheldrick, 2008)'
_computing_structure_refinement 'SHELXTL (Sheldrick, 2008)'
_computing_structure_solution 'SHELXTL (Sheldrick, 2008)'
_diffrn_ambient_temperature 293(2)
_diffrn_measured_fraction_theta_full 0.994
_diffrn_measured_fraction_theta_max 0.994
_diffrn_measurement_device_type 'Bruker SMART CCD area-detector'
_diffrn_measurement_method 'phi and omega scans'
_diffrn_radiation_monochromator graphite
_diffrn_radiation_source 'fine-focus sealed tube'
_diffrn_radiation_type MoK\a
_diffrn_radiation_wavelength 0.71073
_diffrn_reflns_av_R_equivalents 0.0308
_diffrn_reflns_av_sigmaI/netI 0.0317
_diffrn_reflns_limit_h_max 11
_diffrn_reflns_limit_h_min -9
_diffrn_reflns_limit_k_max 8
_diffrn_reflns_limit_k_min -8
_diffrn_reflns_limit_l_max 18
_diffrn_reflns_limit_l_min -20
_diffrn_reflns_number 5987
_diffrn_reflns_theta_full 24.99
_diffrn_reflns_theta_max 24.99
_diffrn_reflns_theta_min 2.41
_exptl_absorpt_coefficient_mu 0.289
_exptl_absorpt_correction_T_max 0.9579
_exptl_absorpt_correction_T_min 0.9444
_exptl_absorpt_correction_type multi-scan
_exptl_absorpt_process_details '(SADABS; Bruker, 2000)'
_exptl_crystal_colour colourless
_exptl_crystal_density_diffrn 1.582
_exptl_crystal_density_method 'not measured'
_exptl_crystal_description block
_exptl_crystal_F_000 552
_exptl_crystal_size_max 0.20
_exptl_crystal_size_mid 0.18
_exptl_crystal_size_min 0.15
_refine_diff_density_max 0.311
_refine_diff_density_min -0.331
_refine_ls_extinction_method none
_refine_ls_goodness_of_fit_ref 0.999
_refine_ls_hydrogen_treatment constr
_refine_ls_matrix_type full
_refine_ls_number_parameters 172
_refine_ls_number_reflns 1989
_refine_ls_number_restraints 0
_refine_ls_restrained_S_all 0.999
_refine_ls_R_factor_all 0.0445
_refine_ls_R_factor_gt 0.0359
_refine_ls_shift/su_max 0.000
_refine_ls_shift/su_mean 0.000
_refine_ls_structure_factor_coef Fsqd
_refine_ls_weighting_details 'calc w=1/[\s^2^(Fo^2^)+(0.0611P)^2^+0.4006P] where P=(Fo^2^+2Fc^2^)/3'
_refine_ls_weighting_scheme calc
_refine_ls_wR_factor_gt 0.1018
_refine_ls_wR_factor_ref 0.1062
_reflns_number_gt 1772
_reflns_number_total 1989
_reflns_threshold_expression I>2sigma(I)
_cod_data_source_file ds2160.cif
_cod_data_source_block I
_cod_original_sg_symbol_H-M 'P 21/c'
_cod_database_code 2233426
_cod_database_fobs_code 2233426

loop_
_symmetry_equiv_pos_as_xyz
'x, y, z'
'-x, y+1/2, -z+1/2'
'-x, -y, -z'
'x, -y-1/2, z-1/2'

loop_
_atom_site_type_symbol
_atom_site_label
_atom_site_fract_x
_atom_site_fract_y
_atom_site_fract_z
_atom_site_U_iso_or_equiv
_atom_site_adp_type
_atom_site_calc_flag
_atom_site_refinement_flags
_atom_site_occupancy
_atom_site_symmetry_multiplicity
S S1 -0.14487(5) 0.16939(8) 0.36622(3) 0.0538(2) Uani d . 1 1
F F1 -0.43167(13) 0.1082(2) 0.59933(8) 0.0691(4) Uani d . 1 1
O O1 0.19345(15) 0.3338(2) 0.54945(8) 0.0550(4) Uani d . 1 1
N N1 0.08266(18) 0.2319(2) 0.28889(9) 0.0512(4) Uani d . 1 1
N N2 0.12490(15) 0.2778(2) 0.42060(8) 0.0386(3) Uani d . 1 1
C C1 0.4856(2) 0.4053(3) 0.36667(13) 0.0549(5) Uani d . 1 1
H H1 0.5742 0.4478 0.3860 0.066 Uiso calc R 1 1
C C2 0.3838(2) 0.3749(3) 0.41907(12) 0.0478(4) Uani d . 1 1
H H2 0.4024 0.3929 0.4733 0.057 Uiso calc R 1 1
C C3 0.2520(2) 0.3161(2) 0.38695(11) 0.0409(4) Uani d . 1 1
C C4 0.2239(2) 0.2870(3) 0.30570(11) 0.0458(4) Uani d . 1 1
C C5 0.3284(2) 0.3134(3) 0.25403(12) 0.0570(5) Uani d . 1 1
H H5 0.3112 0.2914 0.2000 0.068 Uiso calc R 1 1
C C6 0.4596(2) 0.3741(3) 0.28586(13) 0.0600(5) Uani d . 1 1
H H6 0.5314 0.3942 0.2525 0.072 Uiso calc R 1 1
C C7 0.0288(2) 0.2291(2) 0.35679(10) 0.0429(4) Uani d . 1 1
C C8 0.0987(2) 0.2875(2) 0.50112(10) 0.0404(4) Uani d . 1 1
C C9 -0.04393(18) 0.2395(2) 0.52280(10) 0.0387(4) Uani d . 1 1
C C10 -0.1557(2) 0.1855(2) 0.46872(11) 0.0420(4) Uani d . 1 1
C C11 -0.2867(2) 0.1387(3) 0.49526(12) 0.0474(5) Uani d . 1 1
H H11 -0.3609 0.0999 0.4599 0.057 Uiso calc R 1 1
C C12 -0.3033(2) 0.1512(3) 0.57463(12) 0.0496(5) Uani d . 1 1
C C13 -0.1972(2) 0.2037(3) 0.62965(12) 0.0517(5) Uani d . 1 1
H H13 -0.2121 0.2090 0.6833 0.062 Uiso calc R 1 1
C C14 -0.0687(2) 0.2480(3) 0.60323(11) 0.0446(4) Uani d . 1 1
H H14 0.0043 0.2848 0.6397 0.054 Uiso calc R 1 1

loop_
_atom_site_aniso_label
_atom_site_aniso_U_11
_atom_site_aniso_U_22
_atom_site_aniso_U_33
_atom_site_aniso_U_12
_atom_site_aniso_U_13
_atom_site_aniso_U_23
S1 0.0482(3) 0.0744(4) 0.0365(3) -0.0045(2) -0.0113(2) -0.0035(2)
F1 0.0542(7) 0.0824(9) 0.0723(8) -0.0065(6) 0.0150(6) -0.0017(7)
O1 0.0544(8) 0.0695(9) 0.0387(7) -0.0113(7) -0.0121(6) -0.0058(6)
N1 0.0585(10) 0.0611(10) 0.0325(8) 0.0036(8) -0.0060(7) 0.0026(7)
N2 0.0429(8) 0.0397(8) 0.0319(7) 0.0020(6) -0.0068(6) -0.0009(6)
C1 0.0490(11) 0.0546(11) 0.0610(12) 0.0014(9) 0.0031(9) 0.0037(9)
C2 0.0474(10) 0.0477(10) 0.0475(10) 0.0006(8) -0.0014(8) -0.0001(8)
C3 0.0469(10) 0.0344(8) 0.0407(9) 0.0051(7) -0.0021(8) 0.0031(7)
C4 0.0537(11) 0.0430(9) 0.0399(10) 0.0074(8) -0.0024(8) 0.0059(8)
C5 0.0690(14) 0.0596(12) 0.0425(11) 0.0118(10) 0.0046(10) 0.0067(9)
C6 0.0596(13) 0.0646(13) 0.0573(13) 0.0074(10) 0.0135(10) 0.0108(10)
C7 0.0491(10) 0.0412(9) 0.0362(9) 0.0041(8) -0.0105(7) 0.0007(7)
C8 0.0480(10) 0.0377(9) 0.0341(9) 0.0022(7) -0.0070(7) -0.0009(7)
C9 0.0448(10) 0.0336(8) 0.0365(9) 0.0050(7) -0.0052(7) 0.0002(7)
C10 0.0488(10) 0.0368(9) 0.0389(9) 0.0059(7) -0.0066(8) 0.0012(7)
C11 0.0431(10) 0.0449(10) 0.0525(11) 0.0021(8) -0.0075(8) 0.0003(8)
C12 0.0473(11) 0.0447(10) 0.0572(12) 0.0039(8) 0.0069(9) 0.0030(8)
C13 0.0619(12) 0.0507(11) 0.0425(10) 0.0065(9) 0.0053(9) -0.0003(8)
C14 0.0507(10) 0.0443(9) 0.0378(9) 0.0050(8) -0.0046(8) -0.0012(7)

loop_
_atom_type_symbol
_atom_type_description
_atom_type_scat_dispersion_real
_atom_type_scat_dispersion_imag
_atom_type_scat_source
C C 0.0033 0.0016 'International Tables Vol C Tables 4.2.6.8 and 6.1.1.4'
H H 0.0000 0.0000 'International Tables Vol C Tables 4.2.6.8 and 6.1.1.4'
F F 0.0171 0.0103 'International Tables Vol C Tables 4.2.6.8 and 6.1.1.4'
N N 0.0061 0.0033 'International Tables Vol C Tables 4.2.6.8 and 6.1.1.4'
O O 0.0106 0.0060 'International Tables Vol C Tables 4.2.6.8 and 6.1.1.4'
S S 0.1246 0.1234 'International Tables Vol C Tables 4.2.6.8 and 6.1.1.4'

loop_
_geom_angle_atom_site_label_1
_geom_angle_atom_site_label_2
_geom_angle_atom_site_label_3
_geom_angle
C7 S1 C10 101.85(9)
C7 N1 C4 105.11(16)
C3 N2 C7 105.38(14)
C3 N2 C8 127.34(15)
C7 N2 C8 127.28(15)
C2 C1 C6 121.9(2)
C2 C1 H1 119.1
C6 C1 H1 119.1
C1 C2 C3 116.76(19)
C1 C2 H2 121.6
C3 C2 H2 121.6
C2 C3 C4 121.90(18)
C2 C3 N2 132.68(17)
C4 C3 N2 105.41(16)
C5 C4 C3 120.66(19)
C5 C4 N1 128.96(19)
C3 C4 N1 110.38(17)
C4 C5 C6 117.5(2)
C4 C5 H5 121.2
C6 C5 H5 121.2
C5 C6 C1 121.2(2)
C5 C6 H6 119.4
C1 C6 H6 119.4
N1 C7 N2 113.71(17)
N1 C7 S1 122.20(14)
N2 C7 S1 124.09(14)
O1 C8 N2 119.32(17)
O1 C8 C9 122.96(16)
N2 C8 C9 117.72(15)
C10 C9 C14 118.16(17)
C10 C9 C8 124.53(16)
C14 C9 C8 117.31(16)
C11 C10 C9 120.31(17)
C11 C10 S1 115.18(14)
C9 C10 S1 124.51(15)
C12 C11 C10 118.25(18)
C12 C11 H11 120.9
C10 C11 H11 120.9
F1 C12 C13 118.95(18)
F1 C12 C11 117.57(18)
C13 C12 C11 123.47(19)
C12 C13 C14 117.93(19)
C12 C13 H13 121.0
C14 C13 H13 121.0
C13 C14 C9 121.85(18)
C13 C14 H14 119.1
C9 C14 H14 119.1

loop_
_geom_bond_atom_site_label_1
_geom_bond_atom_site_label_2
_geom_bond_distance
S1 C7 1.723(2)
S1 C10 1.7501(19)
F1 C12 1.354(2)
O1 C8 1.214(2)
N1 C7 1.294(2)
N1 C4 1.406(3)
N2 C3 1.401(2)
N2 C7 1.403(2)
N2 C8 1.406(2)
C1 C2 1.378(3)
C1 C6 1.389(3)
C1 H1 0.9300
C2 C3 1.390(3)
C2 H2 0.9300
C3 C4 1.397(3)
C4 C5 1.385(3)
C5 C6 1.388(3)
C5 H5 0.9300
C6 H6 0.9300
C8 C9 1.471(3)
C9 C10 1.402(2)
C9 C14 1.401(2)
C10 C11 1.395(3)
C11 C12 1.368(3)
C11 H11 0.9300
C12 C13 1.371(3)
C13 C14 1.369(3)
C13 H13 0.9300
C14 H14 0.9300

loop_
_geom_hbond_atom_site_label_D
_geom_hbond_atom_site_label_H
_geom_hbond_atom_site_label_A
_geom_hbond_site_symmetry_A
_geom_hbond_distance_DH
_geom_hbond_distance_HA
_geom_hbond_distance_DA
_geom_hbond_angle_DHA
_geom_hbond_publ_flag
C14 H14 N1 4_566 0.93 2.58 3.359(2) 141 yes

loop_
_geom_torsion_atom_site_label_1
_geom_torsion_atom_site_label_2
_geom_torsion_atom_site_label_3
_geom_torsion_atom_site_label_4
_geom_torsion
C6 C1 C2 C3 -1.7(3)
C1 C2 C3 C4 0.7(3)
C1 C2 C3 N2 -177.85(18)
C7 N2 C3 C2 178.39(19)
C8 N2 C3 C2 -1.1(3)
C7 N2 C3 C4 -0.31(18)
C8 N2 C3 C4 -179.83(15)
C2 C3 C4 C5 1.0(3)
N2 C3 C4 C5 179.83(16)
C2 C3 C4 N1 -178.82(16)
N2 C3 C4 N1 0.06(19)
C7 N1 C4 C5 -179.51(19)
C7 N1 C4 C3 0.2(2)
C3 C4 C5 C6 -1.6(3)
N1 C4 C5 C6 178.15(19)
C4 C5 C6 C1 0.6(3)
C2 C1 C6 C5 1.0(3)
C4 N1 C7 N2 -0.5(2)
C4 N1 C7 S1 179.82(13)
C3 N2 C7 N1 0.5(2)
C8 N2 C7 N1 -179.97(16)
C3 N2 C7 S1 -179.78(13)
C8 N2 C7 S1 -0.3(2)
C10 S1 C7 N1 178.93(15)
C10 S1 C7 N2 -0.75(17)
C3 N2 C8 O1 0.0(3)
C7 N2 C8 O1 -179.37(17)
C3 N2 C8 C9 -179.66(15)
C7 N2 C8 C9 0.9(2)
O1 C8 C9 C10 180.00(17)
N2 C8 C9 C10 -0.3(2)
O1 C8 C9 C14 -0.2(3)
N2 C8 C9 C14 179.46(15)
C14 C9 C10 C11 -1.1(2)
C8 C9 C10 C11 178.63(16)
C14 C9 C10 S1 179.32(13)
C8 C9 C10 S1 -0.9(2)
C7 S1 C10 C11 -178.27(13)
C7 S1 C10 C9 1.29(17)
C9 C10 C11 C12 1.5(3)
S1 C10 C11 C12 -178.94(14)
C10 C11 C12 F1 178.98(16)
C10 C11 C12 C13 -1.4(3)
F1 C12 C13 C14 -179.48(17)
C11 C12 C13 C14 0.9(3)
C12 C13 C14 C9 -0.5(3)
C10 C9 C14 C13 0.6(3)
C8 C9 C14 C13 -179.15(16)

loop_
_cod_related_entry_id
_cod_related_entry_database
_cod_related_entry_code
1 ChemSpider 30657397
